data_7207914
loop_
_publ_author_name
'Yao, Qingxia'
'Su, Jie'
'Cheung, Ocean'
'Liu, Qingling'
'Hedin, Niklas'
'Zou, Xiaodong'

_publ_section_title
;
 Interpenetrated metal--organic frameworks and their uptake of CO2 at
 relatively low pressures
;
_journal_issue 20
_journal_name_full 'Journal of Materials Chemistry'
_journal_page_first 10345
_journal_paper_doi 10.1039/c2jm15933c
_journal_volume 22
_journal_year 2012
_chemical_formula_sum 'C75 H50 N O31.7 Zn8'
_chemical_formula_weight 1995.32
_chemical_name_systematic
;
?
;
_space_group_IT_number 2
_symmetry_cell_setting triclinic
_symmetry_space_group_name_Hall '-P 1'
_symmetry_space_group_name_H-M 'P -1'
_atom_sites_solution_hydrogens geom
_atom_sites_solution_primary direct
_atom_sites_solution_secondary difmap
_audit_creation_method SHELXL-97
_cell_angle_alpha 70.421(3)
_cell_angle_beta 68.955(3)
_cell_angle_gamma 68.031(4)
_cell_formula_units_Z 2
_cell_length_a 18.6086(8)
_cell_length_b 20.2422(7)
_cell_length_c 20.8135(7)
_cell_measurement_reflns_used 11718
_cell_measurement_temperature 293(2)
_cell_measurement_theta_max 32.2935
_cell_measurement_theta_min 4.1312
_cell_volume 6600.7(5)
_computing_structure_refinement 'SHELXL-97 (Sheldrick, 1997)'
_computing_structure_solution 'SHELXS-97 (Sheldrick, 1997)'
_diffrn_ambient_temperature 293(2)
_diffrn_detector_area_resol_mean 16.5467
_diffrn_measured_fraction_theta_full 0.973
_diffrn_measured_fraction_theta_max 0.971
_diffrn_measurement_device_type 'Xcalibur, Sapphire3'
_diffrn_radiation_monochromator graphite
_diffrn_radiation_source 'Enhance (Mo) X-ray Source'
_diffrn_radiation_type MoK\a
_diffrn_radiation_wavelength 0.71073
_diffrn_reflns_av_R_equivalents 0.0463
_diffrn_reflns_av_sigmaI/netI 0.0900
_diffrn_reflns_limit_h_max 23
_diffrn_reflns_limit_h_min -23
_diffrn_reflns_limit_k_max 22
_diffrn_reflns_limit_k_min -25
_diffrn_reflns_limit_l_max 26
_diffrn_reflns_limit_l_min -19
_diffrn_reflns_number 45520
_diffrn_reflns_theta_full 25.00
_diffrn_reflns_theta_max 26.37
_diffrn_reflns_theta_min 4.14
_exptl_absorpt_coefficient_mu 1.479
_exptl_absorpt_correction_T_max 1.00000
_exptl_absorpt_correction_T_min 0.92284
_exptl_absorpt_correction_type multi-scan
_exptl_absorpt_process_details
;
CrysAlisPro, Oxford Diffraction Ltd.,
Version 1.171.34.44 (release 25-10-2010 CrysAlis171 .NET)
(compiled Oct 25 2010,18:11:34)
Empirical absorption correction using spherical harmonics,
implemented in SCALE3 ABSPACK scaling algorithm.
;
_exptl_crystal_colour brown
_exptl_crystal_density_diffrn 1.004
_exptl_crystal_density_method 'not measured'
_exptl_crystal_description block
_exptl_crystal_F_000 2001
_exptl_crystal_size_max 0.20
_exptl_crystal_size_mid 0.15
_exptl_crystal_size_min 0.15
_platon_squeeze_details
;
;
_refine_diff_density_max 1.487
_refine_diff_density_min -1.384
_refine_diff_density_rms 0.098
_refine_ls_extinction_method none
_refine_ls_goodness_of_fit_ref 1.002
_refine_ls_hydrogen_treatment mixed
_refine_ls_matrix_type full
_refine_ls_number_parameters 1015
_refine_ls_number_reflns 26227
_refine_ls_number_restraints 9
_refine_ls_restrained_S_all 1.002
_refine_ls_R_factor_all 0.0916
_refine_ls_R_factor_gt 0.0590
_refine_ls_shift/su_max 0.002
_refine_ls_shift/su_mean 0.000
_refine_ls_structure_factor_coef Fsqd
_refine_ls_weighting_details 'calc w=1/[\s^2^(Fo^2^)+(0.0722P)^2^+0.0000P] where P=(Fo^2^+2Fc^2^)/3'
_refine_ls_weighting_scheme calc
_refine_ls_wR_factor_gt 0.1616
_refine_ls_wR_factor_ref 0.1745
_reflns_number_gt 15115
_reflns_number_total 26227
_reflns_threshold_expression >2sigma(I)
_cod_data_source_file c2jm15933c.txt
_cod_data_source_block SUMOF-3
_cod_depositor_comments
;
The following automatic conversions were performed:

'_symmetry_cell_setting' value 'Triclinic' changed to 'triclinic'
according to /home/saulius/struct/CIF-dictionaries/cif_core.dic
dictionary named 'cif_core.dic' version 2.4.1 from 2010-06-29.

Automatic conversion script
Id: cif_fix_values 1715 2011-07-08 13:25:40Z adriana 
;
_cod_original_cell_volume 6600.7(4)
_cod_original_sg_symbol_H-M P-1
_cod_original_formula_sum 'C75 H50 N O31.70 Zn8'
_cod_database_code 7207914

loop_
_symmetry_equiv_pos_as_xyz
'x, y, z'
'-x, -y, -z'

loop_
_atom_site_label
_atom_site_type_symbol
_atom_site_fract_x
_atom_site_fract_y
_atom_site_fract_z
_atom_site_U_iso_or_equiv
_atom_site_adp_type
_atom_site_occupancy
_atom_site_symmetry_multiplicity
_atom_site_calc_flag
_atom_site_refinement_flags
Zn1 Zn 0.63553(3) 0.78775(3) 0.47691(2) 0.02789(13) Uani 1 1 d .
Zn2 Zn 0.61532(3) 0.64152(3) 0.47331(3) 0.02931(13) Uani 1 1 d .
Zn3 Zn 0.78068(3) 0.64767(3) 0.47471(2) 0.02844(13) Uani 1 1 d .
Zn4 Zn 0.63571(3) 0.65894(3) 0.61730(3) 0.03334(14) Uani 1 1 d .
Zn5 Zn 0.19902(3) 0.20825(3) 0.90605(2) 0.02949(13) Uani 1 1 d .
Zn6 Zn 0.19587(3) 1.07844(3) 1.04017(3) 0.03294(14) Uani 1 1 d .
Zn7 Zn 1.05113(3) 1.22246(3) 0.04027(2) 0.02935(13) Uani 1 1 d .
Zn8 Zn 0.22546(3) 0.22332(3) 1.04454(3) 0.03545(14) Uani 1 1 d .
O1 O 0.66564(17) 0.68268(15) 0.51020(14) 0.0253(6) Uani 1 1 d .
O2 O 1.16572(18) 1.18387(15) 0.00863(14) 0.0289(7) Uani 1 1 d .
O3 O 0.9938(2) 1.1486(2) 0.09644(19) 0.0564(10) Uani 1 1 d .
O4 O 0.8436(2) 0.5753(2) 0.53720(18) 0.0552(10) Uani 1 1 d .
O5 O 0.5697(2) 0.85211(18) 0.54086(17) 0.0507(10) Uani 1 1 d .
O6 O 0.8086(2) 0.5956(2) 0.4001(2) 0.0573(11) Uani 1 1 d .
O7 O 0.7258(2) 0.82588(18) 0.41564(18) 0.0489(9) Uani 1 1 d .
O8 O 1.0973(3) 1.0473(2) 0.0929(2) 0.0627(11) Uani 1 1 d .
O9 O 0.6922(2) 0.5859(2) 0.4027(2) 0.0588(11) Uani 1 1 d .
O10 O 0.5609(3) 0.5716(2) 0.54023(18) 0.0568(11) Uani 1 1 d .
O11 O 1.0142(2) 1.2888(2) 0.1020(2) 0.0586(11) Uani 1 1 d .
O12 O 0.2679(3) 0.2710(2) 0.8597(2) 0.0646(12) Uani 1 1 d .
O13 O 0.5371(2) 0.71676(19) 0.42335(19) 0.0516(10) Uani 1 1 d .
O14 O 0.2470(3) 1.0287(2) 0.96243(19) 0.0676(12) Uani 1 1 d .
O15 O 0.9999(2) 0.2781(2) 0.96268(17) 0.0574(11) Uani 1 1 d .
O16 O 0.2560(3) 1.0319(2) 0.1088(2) 0.0781(14) Uani 1 1 d .
O17 O 0.5534(2) 0.6041(2) 0.63433(18) 0.0542(10) Uani 1 1 d .
O18 O 1.1044(2) 0.2590(2) 0.86834(18) 0.0598(11) Uani 1 1 d .
O19 O 0.2501(2) 1.1223(2) 0.86604(18) 0.0540(10) Uani 1 1 d .
O20 O 0.5678(3) 0.8174(2) 0.4114(2) 0.0603(11) Uani 1 1 d .
O21 O 0.8325(2) 0.72570(19) 0.42078(18) 0.0501(9) Uani 1 1 d .
O22 O 0.1330(2) 0.2932(2) 1.10112(19) 0.0517(10) Uani 1 1 d .
O23 O 0.7336(2) 0.5603(2) 0.62413(18) 0.0551(10) Uani 1 1 d .
O24 O 0.5445(2) 0.7582(2) 0.62950(19) 0.0622(12) Uani 1 1 d .
O25 O 0.6120(3) 0.6353(3) 0.7276(2) 0.0730(13) Uani 1 1 d D
H25A H 0.626(3) 0.5831(12) 0.748(3) 0.088 Uiso 1 1 d D
H25B H 0.5565(15) 0.652(3) 0.751(3) 0.088 Uiso 1 1 d D
O26 O 0.2434(3) 0.3097(2) 0.9548(2) 0.0877(16) Uani 1 1 d .
O27 O 0.23759(18) 1.13670(16) 0.13382(14) 0.0904(17) Uani 1 1 d .
O28 O 0.72777(18) 0.71491(16) 0.60895(14) 0.1115(19) Uani 1 1 d RD
H28A H 0.7444 0.7304 0.6363 0.134 Uiso 1 1 d RD
H28B H 0.7417 0.6656 0.6179 0.134 Uiso 1 1 d RD
O29 O 0.33452(18) 0.15516(16) 0.98327(14) 0.1080(18) Uani 1 1 d RD
H29A H 0.3889 0.1465 0.9730 0.130 Uiso 1 1 d RD
H29B H 0.3216 0.1149 0.9874 0.130 Uiso 1 1 d RD
O30 O 0.3054(3) 0.2519(3) 1.0751(3) 0.1008(17) Uani 1 1 d .
C1 C 0.5396(3) 0.5674(3) 0.6053(3) 0.0399(12) Uani 1 1 d .
C2 C 0.0599(4) 0.3107(3) 1.1193(3) 0.0445(13) Uani 1 1 d .
C3 C 1.0249(3) 1.0809(3) 0.1144(3) 0.0462(13) Uani 1 1 d .
C4 C 0.7997(3) 0.7924(3) 0.3974(2) 0.0382(12) Uani 1 1 d .
C5 C 0.8219(3) 0.9097(3) 0.3171(3) 0.0556(16) Uani 1 1 d .
H5 H 0.7667 0.9311 0.3313 0.067 Uiso 1 1 calc R
C6 C 0.4908(3) 0.4599(3) 0.6230(3) 0.0500(14) Uani 1 1 d .
H6 H 0.5159 0.4601 0.5754 0.060 Uiso 1 1 calc R
C7 C 0.4940(3) 0.5123(3) 0.6522(3) 0.0454(13) Uani 1 1 d .
C8 C 1.0032(3) 0.9649(3) 0.1972(3) 0.0605(17) Uani 1 1 d .
H8 H 1.0586 0.9441 0.1841 0.073 Uiso 1 1 calc R
C9 C 0.3655(3) 0.3597(3) 0.7784(3) 0.0509(14) Uani 1 1 d .
H9 H 0.3635 0.3253 0.7591 0.061 Uiso 1 1 calc R
C10 C 0.4571(3) 0.5122(3) 0.7217(3) 0.0521(15) Uani 1 1 d .
H10 H 0.4606 0.5459 0.7408 0.063 Uiso 1 1 calc R
C11 C 1.0151(3) 0.3631(3) 0.1680(3) 0.0463(13) Uani 1 1 d .
C12 C 0.8705(3) 0.9532(3) 0.2662(3) 0.0525(15) Uani 1 1 d .
C13 C 0.4107(3) 0.4097(3) 0.7358(3) 0.0489(14) Uani 1 1 d .
C14 C 0.8531(3) 0.8370(3) 0.3463(3) 0.0494(14) Uani 1 1 d .
C15 C 0.4513(3) 0.4092(3) 0.6639(3) 0.0478(14) Uani 1 1 d .
H15 H 0.4509 0.3741 0.6446 0.057 Uiso 1 1 calc R
C16 C 0.9544(3) 0.9211(3) 0.2476(3) 0.0561(16) Uani 1 1 d .
C17 C 1.0569(4) 0.3957(4) 0.1854(4) 0.075(2) Uani 1 1 d .
H17 H 1.1126 0.3841 0.1678 0.090 Uiso 1 1 calc R
C18 C 0.9711(3) 1.0368(3) 0.1673(3) 0.0495(14) Uani 1 1 d .
C19 C 0.9585(3) 0.3909(3) 0.7323(2) 0.0416(12) Uani 1 1 d .
C20 C 1.0079(3) 0.3445(3) 0.7777(3) 0.0442(13) Uani 1 1 d .
H20 H 1.0616 0.3215 0.7582 0.053 Uiso 1 1 calc R
C21 C 0.8917(3) 0.5073(3) 0.3036(3) 0.0565(16) Uani 1 1 d .
H21 H 0.9201 0.5284 0.3157 0.068 Uiso 1 1 calc R
C22 C 0.4111(3) 1.0028(3) 0.6591(3) 0.0472(14) Uani 1 1 d .
H22 H 0.3969 1.0525 0.6380 0.057 Uiso 1 1 calc R
C23 C 0.4586(3) 0.9531(3) 0.6183(3) 0.0513(15) Uani 1 1 d .
H23 H 0.4758 0.9699 0.5695 0.062 Uiso 1 1 calc R
C24 C 0.4818(3) 0.8780(3) 0.6480(3) 0.0432(13) Uani 1 1 d .
C25 C 0.3839(3) 0.9786(3) 0.7329(2) 0.0405(12) Uani 1 1 d .
C26 C 0.8599(3) 0.4912(3) 0.6453(3) 0.0439(13) Uani 1 1 d .
C27 C 0.9332(3) 0.4607(3) 0.2568(3) 0.0534(15) Uani 1 1 d .
C28 C 0.9400(3) 0.4571(3) 0.6154(3) 0.0517(15) Uani 1 1 d .
H28 H 0.9612 0.4686 0.5666 0.062 Uiso 1 1 calc R
C29 C 0.5359(3) 0.8251(3) 0.6025(3) 0.0464(13) Uani 1 1 d .
C30 C 0.8884(4) 1.0675(3) 0.1872(4) 0.076(2) Uani 1 1 d .
H30 H 0.8664 1.1163 0.1668 0.091 Uiso 1 1 calc R
C31 C 0.9884(3) 0.4064(3) 0.6575(3) 0.0496(14) Uani 1 1 d .
H31 H 1.0410 0.3822 0.6367 0.060 Uiso 1 1 calc R
C32 C 0.3365(4) 0.9262(3) 0.8805(3) 0.075(2) Uani 1 1 d .
H32 H 0.3217 0.9096 0.9294 0.090 Uiso 1 1 calc R
C33 C 0.3247(4) 0.3614(3) 0.8477(3) 0.0685(19) Uani 1 1 d .
C34 C 0.3795(5) 0.8780(3) 0.8400(3) 0.081(2) Uani 1 1 d .
H34 H 0.3920 0.8282 0.8610 0.097 Uiso 1 1 calc R
C35 C 0.7674(3) 0.5717(3) 0.3823(3) 0.0426(13) Uani 1 1 d .
C36 C 0.9780(3) 0.3328(3) 0.8497(3) 0.0450(13) Uani 1 1 d .
C37 C 0.2763(4) 0.3094(3) 0.8921(3) 0.0641(18) Uani 1 1 d .
C38 C 0.8070(4) 0.5465(3) 0.5998(3) 0.0513(14) Uani 1 1 d .
C39 C 0.3376(3) 1.0269(3) 0.7777(3) 0.0448(13) Uani 1 1 d .
H39 H 0.3229 1.0770 0.7582 0.054 Uiso 1 1 calc R
C40 C 0.3136(3) 1.0015(3) 0.8499(3) 0.0484(14) Uani 1 1 d .
C41 C 0.8381(4) 1.0280(3) 0.2358(4) 0.081(2) Uani 1 1 d .
H41 H 0.7830 1.0502 0.2488 0.097 Uiso 1 1 calc R
C42 C 0.8099(3) 0.5224(3) 0.3320(3) 0.0472(13) Uani 1 1 d .
C43 C 0.4067(4) 0.9022(3) 0.7640(3) 0.0562(16) Uani 1 1 d .
C44 C 0.2655(3) 1.0553(3) 0.8964(3) 0.0486(14) Uani 1 1 d .
C45 C 0.4559(4) 0.8530(3) 0.7196(3) 0.0533(15) Uani 1 1 d .
H45 H 0.4708 0.8030 0.7395 0.064 Uiso 1 1 calc R
C46 C 1.0325(3) 0.2866(3) 0.8968(3) 0.0447(13) Uani 1 1 d .
C47 C 0.8962(3) 0.3684(4) 0.8788(3) 0.069(2) Uani 1 1 d .
H47 H 0.8759 0.3606 0.9277 0.083 Uiso 1 1 calc R
C48 C 0.9325(3) 0.3795(3) 0.1947(3) 0.0575(16) Uani 1 1 d .
H48 H 0.9045 0.3578 0.1827 0.069 Uiso 1 1 calc R
C49 C 0.8478(4) 0.4122(4) 0.8382(3) 0.070(2) Uani 1 1 d .
H49 H 0.7944 0.4342 0.8592 0.084 Uiso 1 1 calc R
C50 C 0.8903(3) 0.4276(3) 0.2391(3) 0.0535(15) Uani 1 1 d .
C51 C 0.8765(3) 0.4265(3) 0.7621(3) 0.0467(14) Uani 1 1 d .
C52 C 0.4138(4) 0.4620(3) 0.7650(3) 0.0567(16) Uani 1 1 d .
C53 C 0.8279(3) 0.4755(3) 0.7175(3) 0.0517(15) Uani 1 1 d .
H53 H 0.7739 0.4973 0.7369 0.062 Uiso 1 1 calc R
C54 C 0.8067(4) 0.4448(4) 0.2682(4) 0.083(2) Uani 1 1 d .
H54 H 0.7774 0.4241 0.2566 0.100 Uiso 1 1 calc R
C55 C 1.0184(4) 0.4445(5) 0.2276(4) 0.096(3) Uani 1 1 d .
H55 H 1.0474 0.4671 0.2373 0.115 Uiso 1 1 calc R
C56 C 0.7671(3) 0.4911(4) 0.3130(4) 0.071(2) Uani 1 1 d .
H56 H 0.7115 0.5019 0.3310 0.085 Uiso 1 1 calc R
C57 C 0.9851(4) 0.8485(4) 0.2786(4) 0.094(3) Uani 1 1 d .
H57 H 1.0405 0.8274 0.2667 0.113 Uiso 1 1 calc R
C58 C 0.3286(5) 0.4149(4) 0.8766(3) 0.090(3) Uani 1 1 d .
H58 H 0.3005 0.4173 0.9233 0.108 Uiso 1 1 calc R
C59 C 0.4083(6) 1.0204(4) 0.2552(4) 0.108(3) Uani 1 1 d .
H59 H 0.4404 1.0417 0.2624 0.129 Uiso 1 1 calc R
C60 C 0.4107(4) 0.9467(3) 0.2873(3) 0.0673(19) Uani 1 1 d .
C61 C 0.5303(3) 0.7848(3) 0.4008(3) 0.0458(13) Uani 1 1 d .
C62 C 0.9375(4) 0.8065(3) 0.3260(4) 0.085(2) Uani 1 1 d .
H62 H 0.9607 0.7575 0.3451 0.102 Uiso 1 1 calc R
C63 C 0.4722(4) 0.8285(3) 0.3570(3) 0.0548(15) Uani 1 1 d .
C64 C 0.2618(4) 1.0709(4) 0.1431(3) 0.0662(18) Uani 1 1 d .
C65 C 0.4626(4) 0.9020(3) 0.3309(3) 0.070(2) Uani 1 1 d .
H65 H 0.4913 0.9235 0.3423 0.084 Uiso 1 1 calc R
C66 C 0.3126(4) 1.0269(4) 0.1952(3) 0.0679(18) Uani 1 1 d .
C67 C 0.3731(5) 0.4622(4) 0.8365(3) 0.089(3) Uani 1 1 d .
H67 H 0.3765 0.4951 0.8567 0.107 Uiso 1 1 calc R
C68 C 0.4263(4) 0.7963(3) 0.3423(4) 0.075(2) Uani 1 1 d .
H68 H 0.4314 0.7466 0.3604 0.090 Uiso 1 1 calc R
C69 C 0.3186(4) 0.9555(4) 0.2247(3) 0.0701(19) Uani 1 1 d .
H69 H 0.2900 0.9334 0.2137 0.084 Uiso 1 1 calc R
C70 C 0.3666(4) 0.9131(3) 0.2716(3) 0.0682(18) Uani 1 1 d .
C71 C 0.3557(6) 1.0610(4) 0.2118(4) 0.105(3) Uani 1 1 d .
H71 H 0.3491 1.1110 0.1938 0.126 Uiso 1 1 calc R
C72 C 0.3738(5) 0.8385(4) 0.3009(4) 0.093(3) Uani 1 1 d .
H72 H 0.3428 0.8169 0.2925 0.112 Uiso 1 1 calc R
C81 C 0.2909(7) 0.3160(6) 1.0763(5) 0.124(3) Uiso 1 1 d .
H81 H 0.2462 0.3502 1.0622 0.149 Uiso 1 1 calc R
N1 N 0.3388(9) 0.3402(8) 1.0980(6) 0.202(5) Uiso 1 1 d .
C82 C 0.3229(13) 0.4129(12) 1.1046(11) 0.321(11) Uiso 1 1 d .
H82A H 0.3675 0.4315 1.0749 0.385 Uiso 1 1 calc R
H82B H 0.3155 0.4119 1.1529 0.385 Uiso 1 1 calc R
H82C H 0.2751 0.4439 1.0903 0.385 Uiso 1 1 calc R
C83 C 0.4128(12) 0.2882(11) 1.1098(10) 0.282(9) Uiso 1 1 d .
H83A H 0.4017 0.2476 1.1479 0.338 Uiso 1 1 calc R
H83B H 0.4416 0.3111 1.1217 0.338 Uiso 1 1 calc R
H83C H 0.4449 0.2710 1.0675 0.338 Uiso 1 1 calc R
OW1 O 0.4545(5) 0.6708(4) 0.8152(4) 0.143(3) Uiso 0.85 1 d P
OW2 O 0.6242(5) 0.4870(4) 0.8054(4) 0.145(3) Uiso 0.85 1 d P

loop_
_atom_site_aniso_label
_atom_site_aniso_U_11
_atom_site_aniso_U_22
_atom_site_aniso_U_33
_atom_site_aniso_U_23
_atom_site_aniso_U_13
_atom_site_aniso_U_12
Zn1 0.0292(3) 0.0245(3) 0.0251(3) -0.0054(2) -0.0017(2) -0.0081(2)
Zn2 0.0303(3) 0.0279(3) 0.0269(3) -0.0075(2) -0.0030(2) -0.0087(2)
Zn3 0.0276(3) 0.0266(3) 0.0247(3) -0.0031(2) -0.0027(2) -0.0076(2)
Zn4 0.0395(3) 0.0347(3) 0.0237(3) -0.0054(2) -0.0026(2) -0.0152(3)
Zn5 0.0331(3) 0.0271(3) 0.0231(3) -0.0049(2) -0.0016(2) -0.0096(2)
Zn6 0.0390(3) 0.0307(3) 0.0246(3) -0.0060(2) -0.0015(2) -0.0122(3)
Zn7 0.0311(3) 0.0288(3) 0.0224(3) -0.0044(2) -0.0020(2) -0.0087(2)
Zn8 0.0388(3) 0.0339(3) 0.0323(3) -0.0110(2) -0.0056(3) -0.0099(3)
O1 0.0253(16) 0.0247(16) 0.0221(14) -0.0050(12) -0.0018(12) -0.0077(13)
O2 0.0333(17) 0.0235(16) 0.0235(15) -0.0021(12) -0.0040(13) -0.0077(14)
O3 0.050(2) 0.039(2) 0.063(2) 0.0079(18) -0.0033(19) -0.0247(19)
O4 0.044(2) 0.059(2) 0.039(2) 0.0097(18) -0.0139(17) -0.006(2)
O5 0.064(2) 0.039(2) 0.0344(19) -0.0191(16) 0.0087(18) -0.0106(19)
O6 0.042(2) 0.077(3) 0.060(2) -0.049(2) 0.0041(19) -0.013(2)
O7 0.038(2) 0.037(2) 0.050(2) 0.0013(16) 0.0069(17) -0.0157(18)
O8 0.058(3) 0.044(2) 0.074(3) 0.001(2) -0.001(2) -0.030(2)
O9 0.044(2) 0.075(3) 0.070(3) -0.050(2) -0.003(2) -0.013(2)
O10 0.083(3) 0.060(3) 0.035(2) -0.0005(17) -0.008(2) -0.046(2)
O11 0.047(2) 0.070(3) 0.065(3) -0.046(2) 0.002(2) -0.012(2)
O12 0.082(3) 0.062(3) 0.051(2) -0.009(2) 0.007(2) -0.051(2)
O13 0.064(3) 0.037(2) 0.061(2) -0.0074(18) -0.035(2) -0.0080(19)
O14 0.096(3) 0.049(2) 0.041(2) -0.0193(18) 0.013(2) -0.025(2)
O15 0.047(2) 0.074(3) 0.0290(19) -0.0011(18) -0.0099(17) -0.003(2)
O16 0.099(4) 0.068(3) 0.069(3) 0.004(2) -0.046(3) -0.021(3)
O17 0.063(3) 0.062(3) 0.044(2) -0.0176(18) 0.0076(19) -0.041(2)
O18 0.046(2) 0.078(3) 0.034(2) -0.0033(19) -0.0142(18) 0.000(2)
O19 0.073(3) 0.041(2) 0.038(2) -0.0205(17) -0.0050(19) -0.005(2)
O20 0.085(3) 0.041(2) 0.071(3) 0.0049(19) -0.056(2) -0.018(2)
O21 0.046(2) 0.035(2) 0.053(2) -0.0027(17) 0.0049(18) -0.0187(18)
O22 0.042(2) 0.056(2) 0.052(2) -0.0312(19) 0.0049(18) -0.0092(19)
O23 0.044(2) 0.059(3) 0.048(2) 0.0179(18) -0.0187(19) -0.018(2)
O24 0.077(3) 0.042(2) 0.046(2) -0.0219(18) 0.023(2) -0.020(2)
O25 0.091(3) 0.088(3) 0.039(2) -0.008(2) -0.013(2) -0.035(3)
O26 0.122(4) 0.074(3) 0.059(3) -0.028(2) 0.035(3) -0.064(3)
O27 0.122(4) 0.070(3) 0.059(3) -0.020(2) -0.047(3) 0.021(3)
O28 0.083(4) 0.090(4) 0.145(5) -0.018(3) 0.005(3) -0.049(3)
O29 0.121(4) 0.091(4) 0.096(4) -0.060(3) 0.009(3) -0.014(3)
O30 0.096(4) 0.095(4) 0.134(5) -0.054(3) -0.041(4) -0.018(3)
C1 0.038(3) 0.035(3) 0.045(3) -0.004(2) -0.007(2) -0.018(2)
C2 0.053(4) 0.036(3) 0.039(3) -0.017(2) -0.005(3) -0.007(3)
C3 0.046(3) 0.049(4) 0.040(3) -0.001(3) -0.002(3) -0.028(3)
C4 0.037(3) 0.036(3) 0.039(3) -0.004(2) 0.000(2) -0.021(2)
C5 0.033(3) 0.036(3) 0.071(4) 0.002(3) 0.009(3) -0.015(3)
C6 0.055(4) 0.061(4) 0.037(3) -0.008(3) -0.001(3) -0.034(3)
C7 0.048(3) 0.046(3) 0.042(3) -0.006(2) -0.004(3) -0.025(3)
C8 0.039(3) 0.051(4) 0.071(4) 0.006(3) -0.002(3) -0.022(3)
C9 0.066(4) 0.052(3) 0.040(3) -0.011(3) 0.002(3) -0.038(3)
C10 0.066(4) 0.055(4) 0.043(3) -0.014(3) 0.002(3) -0.040(3)
C11 0.047(3) 0.047(3) 0.044(3) -0.024(3) 0.004(3) -0.016(3)
C12 0.042(3) 0.037(3) 0.064(4) 0.003(3) -0.002(3) -0.021(3)
C13 0.054(4) 0.053(3) 0.041(3) -0.004(3) -0.004(3) -0.031(3)
C14 0.035(3) 0.041(3) 0.054(3) 0.002(3) 0.001(3) -0.015(3)
C15 0.062(4) 0.057(4) 0.039(3) -0.011(3) -0.006(3) -0.041(3)
C16 0.038(3) 0.038(3) 0.072(4) 0.007(3) -0.003(3) -0.018(3)
C17 0.042(4) 0.102(6) 0.100(5) -0.069(5) 0.005(3) -0.023(4)
C18 0.041(3) 0.041(3) 0.054(3) 0.002(3) -0.002(3) -0.020(3)
C19 0.038(3) 0.044(3) 0.033(3) -0.005(2) -0.010(2) -0.004(2)
C20 0.041(3) 0.046(3) 0.039(3) -0.007(2) -0.015(2) -0.003(3)
C21 0.043(3) 0.059(4) 0.069(4) -0.044(3) 0.005(3) -0.010(3)
C22 0.056(3) 0.031(3) 0.042(3) -0.011(2) -0.007(3) -0.003(3)
C23 0.064(4) 0.046(3) 0.031(3) -0.012(2) 0.001(3) -0.013(3)
C24 0.049(3) 0.030(3) 0.039(3) -0.011(2) 0.002(2) -0.009(2)
C25 0.046(3) 0.032(3) 0.036(3) -0.016(2) 0.000(2) -0.006(2)
C26 0.034(3) 0.050(3) 0.039(3) 0.006(2) -0.016(2) -0.011(3)
C27 0.048(3) 0.055(4) 0.060(4) -0.042(3) 0.005(3) -0.010(3)
C28 0.045(3) 0.059(4) 0.033(3) -0.001(2) -0.012(3) -0.004(3)
C29 0.050(3) 0.043(3) 0.039(3) -0.021(2) 0.006(3) -0.012(3)
C30 0.054(4) 0.040(4) 0.099(5) 0.019(3) -0.007(4) -0.019(3)
C31 0.035(3) 0.060(4) 0.038(3) -0.008(3) -0.008(2) -0.002(3)
C32 0.124(6) 0.038(3) 0.030(3) -0.015(2) 0.020(3) -0.019(4)
C33 0.085(5) 0.069(4) 0.054(4) -0.016(3) 0.017(3) -0.057(4)
C34 0.132(6) 0.035(3) 0.033(3) -0.006(3) 0.015(4) -0.016(4)
C35 0.041(3) 0.043(3) 0.034(3) -0.017(2) -0.001(2) -0.004(3)
C36 0.036(3) 0.054(3) 0.036(3) -0.002(2) -0.014(2) -0.007(3)
C37 0.079(5) 0.058(4) 0.052(4) -0.018(3) 0.018(3) -0.045(4)
C38 0.054(4) 0.044(3) 0.045(3) -0.001(3) -0.020(3) -0.005(3)
C39 0.051(3) 0.031(3) 0.043(3) -0.014(2) -0.005(3) -0.004(3)
C40 0.063(4) 0.037(3) 0.036(3) -0.019(2) 0.005(3) -0.012(3)
C41 0.040(3) 0.041(4) 0.116(6) 0.023(4) -0.002(4) -0.016(3)
C42 0.041(3) 0.054(3) 0.050(3) -0.028(3) -0.007(3) -0.009(3)
C43 0.078(4) 0.029(3) 0.035(3) -0.013(2) 0.008(3) -0.003(3)
C44 0.058(4) 0.044(3) 0.039(3) -0.024(3) 0.009(3) -0.017(3)
C45 0.074(4) 0.026(3) 0.042(3) -0.016(2) 0.006(3) -0.008(3)
C46 0.052(3) 0.036(3) 0.039(3) 0.000(2) -0.017(3) -0.008(3)
C47 0.048(4) 0.094(5) 0.028(3) -0.004(3) -0.003(3) 0.004(3)
C48 0.041(3) 0.066(4) 0.073(4) -0.044(3) -0.008(3) -0.006(3)
C49 0.045(3) 0.082(5) 0.038(3) 0.003(3) -0.007(3) 0.010(3)
C50 0.037(3) 0.064(4) 0.057(4) -0.037(3) 0.001(3) -0.005(3)
C51 0.037(3) 0.047(3) 0.040(3) 0.000(2) -0.012(2) -0.002(3)
C52 0.081(4) 0.061(4) 0.037(3) -0.018(3) 0.009(3) -0.048(3)
C53 0.041(3) 0.050(3) 0.042(3) -0.002(3) -0.011(3) 0.003(3)
C54 0.048(4) 0.114(6) 0.121(6) -0.091(5) -0.005(4) -0.019(4)
C55 0.050(4) 0.152(8) 0.115(6) -0.108(6) 0.012(4) -0.026(5)
C56 0.027(3) 0.094(5) 0.100(5) -0.067(4) -0.003(3) 0.000(3)
C57 0.039(4) 0.052(4) 0.133(6) 0.025(4) 0.008(4) -0.021(3)
C58 0.139(7) 0.102(6) 0.048(4) -0.034(4) 0.027(4) -0.088(6)
C59 0.184(9) 0.045(4) 0.128(7) -0.001(4) -0.123(7) -0.007(5)
C60 0.086(5) 0.044(4) 0.073(4) -0.006(3) -0.052(4) 0.003(3)
C61 0.050(3) 0.036(3) 0.046(3) -0.003(2) -0.024(3) -0.001(3)
C62 0.048(4) 0.046(4) 0.102(5) 0.019(4) 0.013(4) -0.013(3)
C63 0.059(4) 0.050(4) 0.058(4) 0.003(3) -0.034(3) -0.014(3)
C64 0.087(5) 0.055(4) 0.041(3) -0.007(3) -0.021(3) -0.003(4)
C65 0.096(5) 0.045(4) 0.093(5) -0.006(3) -0.070(4) -0.012(4)
C66 0.078(5) 0.065(4) 0.066(4) -0.008(3) -0.044(4) -0.011(4)
C67 0.141(7) 0.100(6) 0.049(4) -0.037(4) 0.025(4) -0.089(6)
C68 0.086(5) 0.050(4) 0.098(5) 0.006(4) -0.059(4) -0.017(4)
C69 0.074(4) 0.067(5) 0.064(4) 0.010(3) -0.044(4) -0.014(4)
C70 0.076(5) 0.053(4) 0.075(4) 0.003(3) -0.049(4) -0.006(4)
C71 0.163(9) 0.041(4) 0.109(6) 0.004(4) -0.086(6) 0.001(5)
C72 0.105(6) 0.080(5) 0.124(6) 0.020(5) -0.087(6) -0.044(5)

loop_
_atom_type_symbol
_atom_type_description
_atom_type_scat_dispersion_real
_atom_type_scat_dispersion_imag
_atom_type_scat_source
C C 0.0033 0.0016 'International Tables Vol C Tables 4.2.6.8 and 6.1.1.4'
H H 0.0000 0.0000 'International Tables Vol C Tables 4.2.6.8 and 6.1.1.4'
O O 0.0106 0.0060 'International Tables Vol C Tables 4.2.6.8 and 6.1.1.4'
Zn Zn 0.2839 1.4301 'International Tables Vol C Tables 4.2.6.8 and 6.1.1.4'
N N 0.0061 0.0033 'International Tables Vol C Tables 4.2.6.8 and 6.1.1.4'

loop_
_geom_angle_atom_site_label_1
_geom_angle_atom_site_label_2
_geom_angle_atom_site_label_3
_geom_angle
_geom_angle_site_symmetry_1
_geom_angle_site_symmetry_3
O1 Zn1 O5 121.78(13) . .
O1 Zn1 O7 113.63(13) . .
O5 Zn1 O7 107.40(16) . .
O1 Zn1 O20 109.47(14) . .
O5 Zn1 O20 100.61(17) . .
O7 Zn1 O20 101.29(17) . .
O1 Zn1 Zn3 36.46(8) . .
O5 Zn1 Zn3 137.32(11) . .
O7 Zn1 Zn3 77.21(10) . .
O20 Zn1 Zn3 120.47(12) . .
O1 Zn1 Zn2 35.04(8) . .
O5 Zn1 Zn2 128.71(11) . .
O7 Zn1 Zn2 123.76(11) . .
O20 Zn1 Zn2 74.48(11) . .
Zn3 Zn1 Zn2 60.265(17) . .
O1 Zn2 O10 116.58(13) . .
O1 Zn2 O9 112.96(14) . .
O10 Zn2 O9 102.43(17) . .
O1 Zn2 O13 112.72(13) . .
O10 Zn2 O13 106.55(17) . .
O9 Zn2 O13 104.40(16) . .
O1 Zn2 Zn3 35.44(8) . .
O10 Zn2 Zn3 123.75(12) . .
O9 Zn2 Zn3 77.73(11) . .
O13 Zn2 Zn3 128.24(11) . .
O1 Zn2 Zn1 35.19(8) . .
O10 Zn2 Zn1 134.90(11) . .
O9 Zn2 Zn1 120.28(12) . .
O13 Zn2 Zn1 77.80(11) . .
Zn3 Zn2 Zn1 59.094(17) . .
O1 Zn3 O4 119.66(13) . .
O1 Zn3 O21 114.02(13) . .
O4 Zn3 O21 109.40(16) . .
O1 Zn3 O6 110.32(14) . .
O4 Zn3 O6 100.93(17) . .
O21 Zn3 O6 99.88(16) . .
O1 Zn3 Zn1 36.50(8) . .
O4 Zn3 Zn1 139.56(12) . .
O21 Zn3 Zn1 77.55(11) . .
O6 Zn3 Zn1 117.44(12) . .
O1 Zn3 Zn2 35.32(8) . .
O4 Zn3 Zn2 123.15(12) . .
O21 Zn3 Zn2 127.28(11) . .
O6 Zn3 Zn2 75.47(11) . .
Zn1 Zn3 Zn2 60.641(16) . .
O1 Zn4 O17 96.82(13) . .
O1 Zn4 O25 176.16(16) . .
O17 Zn4 O25 86.77(16) . .
O1 Zn4 O24 96.48(13) . .
O17 Zn4 O24 92.60(16) . .
O25 Zn4 O24 84.70(17) . .
O1 Zn4 O23 93.51(13) . .
O17 Zn4 O23 93.52(15) . .
O25 Zn4 O23 84.86(17) . .
O24 Zn4 O23 167.58(16) . .
O1 Zn4 O28 88.17(11) . .
O17 Zn4 O28 174.76(12) . .
O25 Zn4 O28 88.21(14) . .
O24 Zn4 O28 88.40(14) . .
O23 Zn4 O28 84.55(13) . .
O12 Zn5 O2 117.95(15) . 1_446
O12 Zn5 O19 106.69(17) . 1_545
O2 Zn5 O19 112.98(14) 1_446 1_545
O12 Zn5 O18 104.63(18) . 1_455
O2 Zn5 O18 110.18(14) 1_446 1_455
O19 Zn5 O18 103.09(17) 1_545 1_455
O12 Zn5 Zn6 132.36(13) . 1_545
O2 Zn5 Zn6 36.00(8) 1_446 1_545
O19 Zn5 Zn6 76.98(10) 1_545 1_545
O18 Zn5 Zn6 121.08(12) 1_455 1_545
O12 Zn5 Zn7 127.65(13) . 1_446
O2 Zn5 Zn7 35.19(9) 1_446 1_446
O19 Zn5 Zn7 124.67(12) 1_545 1_446
O18 Zn5 Zn7 75.04(11) 1_455 1_446
Zn6 Zn5 Zn7 60.151(17) 1_545 1_446
O16 Zn6 O2 119.36(17) 1_556 1_456
O16 Zn6 O14 108.6(2) 1_556 .
O2 Zn6 O14 113.17(14) 1_456 .
O16 Zn6 O8 100.02(19) 1_556 1_456
O2 Zn6 O8 108.82(15) 1_456 1_456
O14 Zn6 O8 105.13(18) . 1_456
O16 Zn6 Zn5 135.70(15) 1_556 1_565
O2 Zn6 Zn5 36.16(8) 1_456 1_565
O14 Zn6 Zn5 77.02(11) . 1_565
O8 Zn6 Zn5 121.39(12) 1_456 1_565
O16 Zn6 Zn7 126.57(16) 1_556 1_456
O2 Zn6 Zn7 35.14(9) 1_456 1_456
O14 Zn6 Zn7 124.40(13) . 1_456
O8 Zn6 Zn7 73.69(12) 1_456 1_456
Zn5 Zn6 Zn7 60.182(16) 1_565 1_456
O2 Zn7 O11 115.04(15) . .
O2 Zn7 O3 114.86(14) . .
O11 Zn7 O3 102.46(17) . .
O2 Zn7 O15 113.58(13) . 1_564
O11 Zn7 O15 104.59(17) . 1_564
O3 Zn7 O15 105.00(17) . 1_564
O2 Zn7 Zn6 35.41(8) . 1_654
O11 Zn7 Zn6 127.12(12) . 1_654
O3 Zn7 Zn6 79.46(11) . 1_654
O15 Zn7 Zn6 126.27(11) 1_564 1_654
O2 Zn7 Zn5 35.61(8) . 1_664
O11 Zn7 Zn5 128.95(12) . 1_664
O3 Zn7 Zn5 126.57(12) . 1_664
O15 Zn7 Zn5 77.99(11) 1_564 1_664
Zn6 Zn7 Zn5 59.667(16) 1_654 1_664
O2 Zn8 O22 101.80(14) 1_446 .
O2 Zn8 O27 95.93(11) 1_446 1_546
O22 Zn8 O27 93.95(13) . 1_546
O2 Zn8 O26 96.42(16) 1_446 .
O22 Zn8 O26 92.01(16) . .
O27 Zn8 O26 164.90(18) 1_546 .
O2 Zn8 O30 170.59(17) 1_446 .
O22 Zn8 O30 87.54(18) . .
O27 Zn8 O30 82.18(18) 1_546 .
O26 Zn8 O30 84.2(2) . .
O2 Zn8 O29 84.64(12) 1_446 .
O22 Zn8 O29 173.19(14) . .
O27 Zn8 O29 87.52(11) 1_546 .
O26 Zn8 O29 85.01(15) . .
O30 Zn8 O29 86.06(17) . .
Zn2 O1 Zn3 109.24(13) . .
Zn2 O1 Zn1 109.77(13) . .
Zn3 O1 Zn1 107.05(13) . .
Zn2 O1 Zn4 113.36(13) . .
Zn3 O1 Zn4 109.23(13) . .
Zn1 O1 Zn4 108.00(13) . .
Zn7 O2 Zn6 109.46(14) . 1_654
Zn7 O2 Zn5 109.20(14) . 1_664
Zn6 O2 Zn5 107.84(14) 1_654 1_664
Zn7 O2 Zn8 112.80(14) . 1_664
Zn6 O2 Zn8 108.75(13) 1_654 1_664
Zn5 O2 Zn8 108.67(13) 1_664 1_664
C3 O3 Zn7 126.5(4) . .
C38 O4 Zn3 118.9(3) . .
C29 O5 Zn1 118.8(3) . .
C35 O6 Zn3 131.6(3) . .
C4 O7 Zn1 129.6(3) . .
C3 O8 Zn6 133.8(4) . 1_654
C35 O9 Zn2 129.0(4) . .
C1 O10 Zn2 122.1(3) . .
C2 O11 Zn7 125.4(3) 1_664 .
C37 O12 Zn5 121.6(4) . .
C61 O13 Zn2 127.4(3) . .
C44 O14 Zn6 129.7(4) . .
C46 O15 Zn7 128.0(3) . 1_546
C64 O16 Zn6 119.0(4) . 1_554
C1 O17 Zn4 139.9(4) . .
C46 O18 Zn5 132.2(3) . 1_655
C44 O19 Zn5 130.1(3) . 1_565
C61 O20 Zn1 132.1(3) . .
C4 O21 Zn3 128.1(3) . .
C2 O22 Zn8 138.1(4) . .
C38 O23 Zn4 133.8(4) . .
C29 O24 Zn4 137.0(4) . .
C37 O26 Zn8 131.1(4) . .
C64 O27 Zn8 134.1(3) . 1_564
C81 O30 Zn8 118.8(7) . .
O17 C1 O10 125.2(5) . .
O17 C1 C7 117.8(5) . .
O10 C1 C7 117.0(5) . .
O22 C2 O11 126.7(5) . 1_446
O22 C2 C11 118.9(5) . 1_456
O11 C2 C11 114.4(5) 1_446 1_456
O8 C3 O3 125.7(5) . .
O8 C3 C18 117.2(5) . .
O3 C3 C18 117.1(5) . .
O21 C4 O7 126.2(4) . .
O21 C4 C14 117.2(5) . .
O7 C4 C14 116.5(4) . .
C14 C5 C12 122.5(5) . .
C15 C6 C7 120.5(5) . .
C10 C7 C6 119.8(5) . .
C10 C7 C1 121.0(5) . .
C6 C7 C1 119.2(5) . .
C18 C8 C16 121.9(5) . .
C33 C9 C13 121.0(5) . .
C7 C10 C52 121.2(5) . .
C48 C11 C17 119.4(5) . .
C48 C11 C2 120.6(5) . 1_654
C17 C11 C2 120.0(5) . 1_654
C16 C12 C5 118.2(5) . .
C16 C12 C41 119.3(5) . .
C5 C12 C41 122.4(5) . .
C52 C13 C15 119.3(5) . .
C52 C13 C9 119.6(5) . .
C15 C13 C9 121.1(5) . .
C5 C14 C62 117.6(5) . .
C5 C14 C4 120.9(5) . .
C62 C14 C4 121.5(5) . .
C6 C15 C13 120.3(5) . .
C57 C16 C12 118.6(5) . .
C57 C16 C8 123.2(5) . .
C12 C16 C8 118.3(5) . .
C55 C17 C11 121.6(6) . .
C8 C18 C30 118.8(5) . .
C8 C18 C3 120.0(5) . .
C30 C18 C3 121.2(5) . .
C20 C19 C31 122.4(5) . .
C20 C19 C51 119.4(4) . .
C31 C19 C51 118.1(4) . .
C36 C20 C19 121.0(5) . .
C42 C21 C27 121.5(5) . .
C23 C22 C25 120.1(5) . .
C22 C23 C24 121.8(5) . .
C45 C24 C23 119.3(5) . .
C45 C24 C29 119.9(5) . .
C23 C24 C29 120.8(5) . .
C39 C25 C22 122.7(5) . .
C39 C25 C43 118.4(4) . .
C22 C25 C43 118.9(4) . .
C53 C26 C28 120.4(4) . .
C53 C26 C38 118.7(5) . .
C28 C26 C38 120.9(5) . .
C21 C27 C50 119.4(5) . .
C21 C27 C55 121.6(6) . .
C50 C27 C55 119.0(5) . .
C31 C28 C26 120.7(5) . .
O5 C29 O24 125.6(5) . .
O5 C29 C24 116.3(5) . .
O24 C29 C24 118.1(4) . .
C41 C30 C18 122.0(5) . .
C28 C31 C19 120.5(5) . .
C34 C32 C40 120.6(5) . .
C9 C33 C58 118.7(5) . .
C9 C33 C37 120.9(5) . .
C58 C33 C37 120.4(5) . .
C32 C34 C43 121.0(5) . .
O6 C35 O9 125.5(5) . .
O6 C35 C42 118.3(5) . .
O9 C35 C42 116.2(5) . .
C20 C36 C47 119.0(5) . .
C20 C36 C46 120.2(5) . .
C47 C36 C46 120.7(5) . .
O26 C37 O12 124.3(5) . .
O26 C37 C33 119.7(6) . .
O12 C37 C33 115.7(5) . .
O23 C38 O4 125.4(5) . .
O23 C38 C26 118.7(5) . .
O4 C38 C26 115.9(5) . .
C40 C39 C25 121.2(5) . .
C39 C40 C32 120.3(5) . .
C39 C40 C44 119.6(5) . .
C32 C40 C44 120.0(5) . .
C30 C41 C12 119.7(5) . .
C21 C42 C56 119.1(5) . .
C21 C42 C35 120.3(5) . .
C56 C42 C35 120.6(5) . .
C45 C43 C25 119.0(5) . .
C45 C43 C34 122.6(5) . .
C25 C43 C34 118.5(5) . .
O19 C44 O14 126.1(5) . .
O19 C44 C40 117.1(5) . .
O14 C44 C40 116.7(5) . .
C24 C45 C43 121.0(5) . .
O18 C46 O15 125.8(5) . .
O18 C46 C36 118.0(5) . .
O15 C46 C36 116.1(5) . .
C49 C47 C36 121.9(5) . .
C11 C48 C50 121.5(5) . .
C47 C49 C51 121.2(5) . .
C48 C50 C54 123.2(6) . .
C48 C50 C27 119.0(5) . .
C54 C50 C27 117.8(5) . .
C53 C51 C19 119.9(5) . .
C53 C51 C49 122.6(5) . .
C19 C51 C49 117.5(4) . .
C10 C52 C67 122.2(5) . .
C10 C52 C13 118.8(5) . .
C67 C52 C13 118.9(5) . .
C26 C53 C51 120.3(5) . .
C56 C54 C50 121.9(6) . .
C17 C55 C27 119.6(6) . .
C54 C56 C42 120.2(5) . .
C62 C57 C16 122.7(6) . .
C67 C58 C33 120.8(6) . .
C60 C59 C71 118.0(7) . .
C59 C60 C65 121.5(6) . .
C59 C60 C70 120.6(6) . .
C65 C60 C70 117.7(6) . .
O20 C61 O13 125.8(5) . .
O20 C61 C63 117.8(5) . .
O13 C61 C63 116.5(5) . .
C57 C62 C14 120.3(6) . .
C65 C63 C68 118.9(5) . .
C65 C63 C61 119.2(5) . .
C68 C63 C61 121.9(5) . .
O27 C64 O16 127.1(6) . .
O27 C64 C66 119.2(6) . .
O16 C64 C66 113.4(6) . .
C63 C65 C60 122.6(6) . .
C69 C66 C71 119.4(6) . .
C69 C66 C64 120.8(6) . .
C71 C66 C64 119.8(6) . .
C58 C67 C52 121.0(6) . .
C72 C68 C63 120.1(6) . .
C66 C69 C70 122.0(7) . .
C72 C70 C69 121.7(6) . .
C72 C70 C60 119.5(5) . .
C69 C70 C60 118.7(6) . .
C59 C71 C66 121.0(7) . .
C68 C72 C70 121.0(6) . .
O30 C81 N1 123.2(11) . .
C81 N1 C83 116.6(14) . .
C81 N1 C82 126.2(16) . .
C83 N1 C82 117.1(17) . .

loop_
_geom_bond_atom_site_label_1
_geom_bond_atom_site_label_2
_geom_bond_distance
_geom_bond_site_symmetry_2
Zn1 O1 1.928(3) .
Zn1 O5 1.941(3) .
Zn1 O7 1.953(3) .
Zn1 O20 1.982(3) .
Zn1 Zn3 3.0993(7) .
Zn1 Zn2 3.1482(7) .
Zn2 O1 1.921(3) .
Zn2 O10 1.925(3) .
Zn2 O9 1.967(4) .
Zn2 O13 1.972(3) .
Zn2 Zn3 3.1366(8) .
Zn3 O1 1.926(3) .
Zn3 O4 1.935(3) .
Zn3 O21 1.964(3) .
Zn3 O6 1.975(3) .
Zn4 O1 2.025(3) .
Zn4 O17 2.079(4) .
Zn4 O25 2.094(4) .
Zn4 O24 2.113(4) .
Zn4 O23 2.144(4) .
Zn4 O28 2.314(3) .
Zn5 O12 1.921(4) .
Zn5 O2 1.939(3) 1_446
Zn5 O19 1.947(3) 1_545
Zn5 O18 1.967(4) 1_455
Zn5 Zn6 3.1277(7) 1_545
Zn5 Zn7 3.1440(7) 1_446
Zn6 O16 1.908(4) 1_556
Zn6 O2 1.931(3) 1_456
Zn6 O14 1.950(4) .
Zn6 O8 1.980(4) 1_456
Zn6 Zn5 3.1277(7) 1_565
Zn6 Zn7 3.1430(8) 1_456
Zn7 O2 1.918(3) .
Zn7 O11 1.938(4) .
Zn7 O3 1.967(3) .
Zn7 O15 1.967(3) 1_564
Zn7 Zn6 3.1430(8) 1_654
Zn7 Zn5 3.1440(7) 1_664
Zn8 O2 2.023(3) 1_446
Zn8 O22 2.047(3) .
Zn8 O27 2.098(3) 1_546
Zn8 O26 2.111(4) .
Zn8 O30 2.128(5) .
Zn8 O29 2.208(3) .
O2 Zn6 1.931(3) 1_654
O2 Zn5 1.939(3) 1_664
O2 Zn8 2.023(3) 1_664
O3 C3 1.254(6) .
O4 C38 1.285(6) .
O5 C29 1.244(6) .
O6 C35 1.250(6) .
O7 C4 1.263(6) .
O8 C3 1.251(6) .
O8 Zn6 1.980(4) 1_654
O9 C35 1.254(6) .
O10 C1 1.250(6) .
O11 C2 1.288(6) 1_664
O12 C37 1.266(7) .
O13 C61 1.271(6) .
O14 C44 1.266(6) .
O15 C46 1.265(6) .
O15 Zn7 1.967(3) 1_546
O16 C64 1.279(7) .
O16 Zn6 1.908(4) 1_554
O17 C1 1.240(6) .
O18 C46 1.244(6) .
O18 Zn5 1.967(4) 1_655
O19 C44 1.259(6) .
O19 Zn5 1.947(3) 1_565
O20 C61 1.232(6) .
O21 C4 1.260(6) .
O22 C2 1.215(6) .
O23 C38 1.230(6) .
O24 C29 1.252(6) .
O26 C37 1.226(6) .
O27 C64 1.207(7) .
O27 Zn8 2.098(3) 1_564
O30 C81 1.228(10) .
C1 C7 1.516(7) .
C2 O11 1.288(6) 1_446
C2 C11 1.517(7) 1_456
C3 C18 1.492(7) .
C4 C14 1.484(6) .
C5 C14 1.373(7) .
C5 C12 1.414(7) .
C6 C15 1.359(7) .
C6 C7 1.416(7) .
C7 C10 1.360(7) .
C8 C18 1.369(7) .
C8 C16 1.414(7) .
C9 C33 1.373(7) .
C9 C13 1.420(7) .
C10 C52 1.405(7) .
C11 C48 1.383(7) .
C11 C17 1.385(7) .
C11 C2 1.517(7) 1_654
C12 C16 1.409(8) .
C12 C41 1.416(7) .
C13 C52 1.412(8) .
C13 C15 1.414(7) .
C14 C62 1.415(8) .
C16 C57 1.381(8) .
C17 C55 1.364(8) .
C18 C30 1.388(8) .
C19 C20 1.415(6) .
C19 C31 1.419(6) .
C19 C51 1.424(7) .
C20 C36 1.370(6) .
C21 C42 1.373(7) .
C21 C27 1.401(7) .
C22 C23 1.372(7) .
C22 C25 1.406(6) .
C23 C24 1.396(7) .
C24 C45 1.369(7) .
C24 C29 1.498(7) .
C25 C39 1.405(6) .
C25 C43 1.422(7) .
C26 C53 1.375(7) .
C26 C28 1.393(7) .
C26 C38 1.502(7) .
C27 C50 1.414(8) .
C27 C55 1.430(8) .
C28 C31 1.379(6) .
C30 C41 1.370(7) .
C32 C34 1.336(7) .
C32 C40 1.404(7) .
C33 C58 1.439(8) .
C33 C37 1.495(7) .
C34 C43 1.445(7) .
C35 C42 1.493(7) .
C36 C47 1.419(7) .
C36 C46 1.501(7) .
C39 C40 1.377(7) .
C40 C44 1.509(7) .
C42 C56 1.401(8) .
C43 C45 1.418(7) .
C47 C49 1.325(7) .
C48 C50 1.389(7) .
C49 C51 1.442(7) .
C50 C54 1.402(8) .
C51 C53 1.407(6) .
C52 C67 1.407(7) .
C54 C56 1.367(8) .
C57 C62 1.360(7) .
C58 C67 1.363(8) .
C59 C60 1.406(9) .
C59 C71 1.408(9) .
C60 C65 1.413(7) .
C60 C70 1.415(9) .
C61 C63 1.496(7) .
C63 C65 1.367(7) .
C63 C68 1.409(8) .
C64 C66 1.524(8) .
C66 C69 1.347(8) .
C66 C71 1.419(10) .
C68 C72 1.382(8) .
C69 C70 1.407(7) .
C70 C72 1.402(9) .
C81 N1 1.416(13) .
N1 C83 1.431(17) .
N1 C82 1.43(2) .

loop_
_platon_squeeze_void_nr
_platon_squeeze_void_average_x
_platon_squeeze_void_average_y
_platon_squeeze_void_average_z
_platon_squeeze_void_volume
_platon_squeeze_void_count_electrons
_platon_squeeze_void_content
1 -0.006 0.005 -0.003 3408 379 ' '
